data_8000513
loop_
_publ_author_name
'Okayasu, Yoshinori'
'Yuasa, Junpei'

_publ_section_title
;
 Structure Determination of Europium Complexes in Solution Using
 Crystal-Field Splitting of the Narrow <i>f</i>-<i>f</i> Emission Lines.
;
_journal_name_full 'The journal of physical chemistry letters'
_journal_page_first 6867
_journal_page_last 6874
_journal_paper_doi 10.1021/acs.jpclett.1c01885
_journal_year 2021
_chemical_absolute_configuration rm
_chemical_formula_sum 'C53 H34 Br3 Eu F9 N3 O8'
_chemical_formula_weight 1403.52
_space_group_crystal_system triclinic
_space_group_IT_number 1
_space_group_name_Hall 'P 1'
_space_group_name_H-M_alt 'P 1'
_atom_sites_solution_hydrogens geom
_audit_creation_method SHELXL-2016/6
_cell_angle_alpha 98.433(6)
_cell_angle_beta 107.288(4)
_cell_angle_gamma 98.919(4)
_cell_formula_units_Z 1
_cell_length_a 10.198(4)
_cell_length_b 10.878(4)
_cell_length_c 12.588(5)
_cell_measurement_reflns_used 302
_cell_measurement_temperature 100(2)
_cell_measurement_theta_max 24.1731
_cell_measurement_theta_min 4.8036
_cell_volume 1289.4(9)
_computing_structure_refinement 'SHELXL-2016/6 (Sheldrick, 2016)'
_computing_structure_solution 'SHELXT 2014/5 (Sheldrick, 2014)'
_diffrn_ambient_temperature 100(2)
_diffrn_measured_fraction_theta_full 0.978
_diffrn_measured_fraction_theta_max 0.978
_diffrn_measurement_device_type 'Bruker APEX-II CCD'
_diffrn_measurement_method '\f and \w scans'
_diffrn_radiation_type MoK\a
_diffrn_radiation_wavelength 0.71073
_diffrn_reflns_av_R_equivalents 0.0166
_diffrn_reflns_av_unetI/netI 0.0548
_diffrn_reflns_Laue_measured_fraction_full 0.978
_diffrn_reflns_Laue_measured_fraction_max 0.978
_diffrn_reflns_limit_h_max 12
_diffrn_reflns_limit_h_min -12
_diffrn_reflns_limit_k_max 12
_diffrn_reflns_limit_k_min -8
_diffrn_reflns_limit_l_max 12
_diffrn_reflns_limit_l_min -14
_diffrn_reflns_number 6074
_diffrn_reflns_point_group_measured_fraction_full 0.564
_diffrn_reflns_point_group_measured_fraction_max 0.564
_diffrn_reflns_theta_full 25.037
_diffrn_reflns_theta_max 25.037
_diffrn_reflns_theta_min 1.731
_exptl_absorpt_coefficient_mu 3.631
_exptl_absorpt_correction_type integration
_exptl_crystal_colour colorless
_exptl_crystal_density_diffrn 1.808
_exptl_crystal_description plate
_exptl_crystal_F_000 686
_exptl_crystal_size_max 0.21
_exptl_crystal_size_mid 0.14
_exptl_crystal_size_min 0.07
_exptl_transmission_factor_max 0.725600
_exptl_transmission_factor_min 0.611700
_refine_diff_density_max 0.902
_refine_diff_density_min -0.363
_refine_diff_density_rms 0.075
_refine_ls_abs_structure_details
;
 Classical Flack method preferred over Parsons because s.u. lower.
;
_refine_ls_abs_structure_Flack 0.001(7)
_refine_ls_extinction_method none
_refine_ls_goodness_of_fit_ref 0.860
_refine_ls_hydrogen_treatment constr
_refine_ls_matrix_type full
_refine_ls_number_parameters 694
_refine_ls_number_reflns 5131
_refine_ls_number_restraints 3
_refine_ls_restrained_S_all 0.860
_refine_ls_R_factor_all 0.0224
_refine_ls_R_factor_gt 0.0216
_refine_ls_shift/su_max 0.000
_refine_ls_shift/su_mean 0.000
_refine_ls_structure_factor_coef Fsqd
_refine_ls_weighting_details 'w=1/[\s^2^(Fo^2^)] where P=(Fo^2^+2Fc^2^)/3'
_refine_ls_weighting_scheme calc
_refine_ls_wR_factor_gt 0.0458
_refine_ls_wR_factor_ref 0.0461
_reflns_Friedel_coverage 0.153
_reflns_Friedel_fraction_full 0.150
_reflns_Friedel_fraction_max 0.150
_reflns_number_gt 4984
_reflns_number_total 5131
_reflns_threshold_expression 'I > 2\s(I)'
_cod_data_source_file jz1c01885_si_006.cif
_cod_data_source_block PhBr_0m_b
_cod_database_code 8000513
_shelx_shelxl_version_number 2016/6
_shelx_space_group_comment
;
The symmetry employed for this shelxl refinement is uniquely defined
by the following loop, which should always be used as a source of
symmetry information in preference to the above space-group names.
They are only intended as comments.
;

loop_
_space_group_symop_operation_xyz
'x, y, z'

loop_
_atom_site_label
_atom_site_type_symbol
_atom_site_fract_x
_atom_site_fract_y
_atom_site_fract_z
_atom_site_U_iso_or_equiv
_atom_site_adp_type
_atom_site_occupancy
_atom_site_site_symmetry_order
_atom_site_calc_flag
_atom_site_refinement_flags_posn
_atom_site_refinement_flags_adp
_atom_site_refinement_flags_occupancy
_atom_site_disorder_assembly
_atom_site_disorder_group
Eu1 Eu 0.52182(2) 0.04010(2) 0.54329(2) 0.01140(7) Uani 1 1 d . . . . .
Br1 Br 0.94055(8) 0.46257(6) 0.11568(5) 0.03213(18) Uani 1 1 d . . . . .
Br2 Br 0.19803(7) -0.46300(8) 0.97252(6) 0.0402(2) Uani 1 1 d . . . . .
Br3 Br 0.01490(7) 0.65528(6) 0.42893(5) 0.02512(16) Uani 1 1 d . . . . .
O8 O 0.4315(4) 0.2238(4) 0.5076(3) 0.0149(9) Uani 1 1 d . . . . .
F6 F 0.9850(4) -0.0411(3) 0.7738(3) 0.0277(8) Uani 1 1 d . . . . .
O4 O 0.6041(4) 0.1075(4) 0.3992(3) 0.0169(9) Uani 1 1 d . . . . .
F4 F 0.9242(4) -0.1821(4) 0.6208(3) 0.0388(11) Uani 1 1 d . . . . .
O1 O 0.0497(4) -0.0989(4) 0.3046(3) 0.0192(10) Uani 1 1 d . . . . .
O6 O 0.4439(4) -0.1327(4) 0.6247(3) 0.0168(9) Uani 1 1 d . . . . .
F7 F 0.8663(5) 0.4837(5) 0.7876(3) 0.0575(12) Uani 1 1 d . . . . .
F5 F 0.9143(4) -0.2357(4) 0.7776(4) 0.0431(11) Uani 1 1 d . . . . .
O2 O 0.4323(4) 0.2456(4) 0.8638(3) 0.0208(9) Uani 1 1 d . . . . .
O3 O 0.5437(4) -0.1440(4) 0.4178(3) 0.0166(8) Uani 1 1 d . . . . .
F1 F 0.6689(4) -0.3492(3) 0.3818(3) 0.0320(9) Uani 1 1 d . . . . .
O7 O 0.7120(4) 0.2262(4) 0.6256(3) 0.0179(9) Uani 1 1 d . . . . .
C10 C 0.1563(6) 0.0172(5) 0.4992(4) 0.0148(12) Uani 1 1 d . . . . .
N3 N 0.5311(5) 0.1417(4) 0.7488(4) 0.0150(10) Uani 1 1 d . . . . .
F2 F 0.6705(5) -0.3076(4) 0.2207(4) 0.0458(12) Uani 1 1 d . . . . .
N2 N 0.2782(5) 0.0593(4) 0.5814(4) 0.0128(10) Uani 1 1 d . . . . .
C29 C 0.6966(7) 0.2803(6) 0.2811(5) 0.0197(15) Uani 1 1 d . . . . .
H29 H 0.625717 0.297471 0.312453 0.024 Uiso 1 1 calc R U . . .
C7 C 0.2522(7) -0.1040(6) 0.2539(5) 0.0199(14) Uani 1 1 d . . . . .
H7 H 0.311046 -0.167113 0.242843 0.024 Uiso 1 1 calc R U . . .
C23 C 0.7725(8) -0.1167(7) 1.0135(5) 0.0272(17) Uani 1 1 d . . . . .
H23 H 0.799565 -0.185193 1.047664 0.033 Uiso 1 1 calc R U . . .
C49 C 0.3895(6) 0.5390(5) 0.4651(5) 0.0189(13) Uani 1 1 d . . . . .
H49 H 0.479858 0.574483 0.463497 0.023 Uiso 1 1 calc R U . . .
C53 C 0.1543(7) 0.5560(6) 0.4477(5) 0.0161(14) Uani 1 1 d . . . . .
C6 C 0.2716(7) 0.0016(7) 0.1877(5) 0.0203(15) Uani 1 1 d . . . . .
F3 F 0.4749(4) -0.3611(3) 0.2502(3) 0.0368(10) Uani 1 1 d . . . . .
C17 C 0.6487(6) 0.1914(6) 0.8580(4) 0.0174(13) Uani 1 1 d . . . . .
H17 H 0.730153 0.242728 0.844292 0.021 Uiso 1 1 calc R U . . .
C52 C 0.1241(7) 0.4360(6) 0.4681(5) 0.0192(14) Uani 1 1 d . . . . .
H52 H 0.033058 0.401185 0.468763 0.023 Uiso 1 1 calc R U . . .
O5 O 0.7241(4) -0.0293(4) 0.6402(3) 0.0175(9) Uani 1 1 d . . . . .
C25 C 0.6063(6) -0.1545(6) 0.3445(5) 0.0161(13) Uani 1 1 d . . . . .
C15 C 0.4205(6) 0.1720(5) 0.7642(4) 0.0150(13) Uani 1 1 d . . . . .
C2 C 0.2720(7) 0.0551(8) 0.0090(6) 0.0374(19) Uani 1 1 d . . . . .
H2 H 0.270146 0.029860 -0.066999 0.045 Uiso 1 1 calc R U . . .
C1 C 0.2751(8) 0.1800(8) 0.0498(6) 0.0335(19) Uani 1 1 d . . . . .
H1 H 0.275206 0.240725 0.002699 0.040 Uiso 1 1 calc R U . . .
C42 C 0.2320(7) -0.2976(7) 0.8215(6) 0.0253(17) Uani 1 1 d . . . . .
H42 H 0.153924 -0.268140 0.834248 0.030 Uiso 1 1 calc R U . . .
F8 F 0.8982(5) 0.5205(5) 0.6373(5) 0.0626(15) Uani 1 1 d . . . . .
C21 C 0.6372(7) -0.0982(7) 0.9922(5) 0.0293(15) Uani 1 1 d . . . . .
H21 H 0.570973 -0.153448 1.012415 0.035 Uiso 1 1 calc R U . . .
C26 C 0.6688(7) -0.0611(6) 0.3025(5) 0.0182(14) Uani 1 1 d . . . . .
H26 H 0.714696 -0.085176 0.249591 0.022 Uiso 1 1 calc R U . . .
C43 C 0.2799(7) -0.3952(6) 0.8702(5) 0.0250(15) Uani 1 1 d . . . . .
C22 C 0.8688(7) -0.0352(6) 0.9849(5) 0.0286(16) Uani 1 1 d . . . . .
H22 H 0.962306 -0.047386 0.999551 0.034 Uiso 1 1 calc R U . . .
C47 C 0.4729(6) 0.3418(5) 0.5207(4) 0.0150(12) Uani 1 1 d . . . . .
C28 C 0.7386(6) 0.1650(5) 0.2839(4) 0.0143(12) Uani 1 1 d . . . . .
C4 C 0.2714(7) -0.0349(7) 0.0759(5) 0.0292(16) Uani 1 1 d . . . . .
H4 H 0.270829 -0.120656 0.046476 0.035 Uiso 1 1 calc R U . . .
C31 C 0.7578(7) 0.3713(6) 0.2327(5) 0.0201(15) Uani 1 1 d . . . . .
H31 H 0.728527 0.449804 0.229177 0.024 Uiso 1 1 calc R U . . .
F9 F 0.9659(5) 0.3657(4) 0.7007(5) 0.0803(18) Uani 1 1 d . . . . .
C18 C 0.6935(6) 0.0839(6) 0.9135(4) 0.0176(13) Uani 1 1 d . . . . .
C32 C 0.9109(6) 0.2335(6) 0.1967(5) 0.0193(13) Uani 1 1 d . . . . .
H32 H 0.986232 0.219541 0.169867 0.023 Uiso 1 1 calc R U . . .
C37 C 0.5012(7) -0.2071(6) 0.6810(5) 0.0183(14) Uani 1 1 d . . . . .
C24 C 0.6055(7) -0.2934(6) 0.2990(5) 0.0237(15) Uani 1 1 d . . . . .
C11 C 0.0299(6) 0.0390(5) 0.5109(4) 0.0173(13) Uani 1 1 d . . . . .
H11 H -0.056382 0.003913 0.451251 0.021 Uiso 1 1 calc R U . . .
C50 C 0.2293(6) 0.3666(6) 0.4878(5) 0.0199(14) Uani 1 1 d . . . . .
H50 H 0.208749 0.282882 0.500452 0.024 Uiso 1 1 calc R U . . .
C5 C 0.2754(6) 0.1262(6) 0.2291(5) 0.0203(13) Uani 1 1 d . . . . .
H5 H 0.276331 0.151711 0.304873 0.024 Uiso 1 1 calc R U . . .
C8 C 0.1003(6) -0.1694(6) 0.2219(5) 0.0216(14) Uani 1 1 d . . . . .
H8A H 0.047031 -0.164429 0.143437 0.026 Uiso 1 1 calc R U . . .
H8B H 0.091608 -0.259840 0.227913 0.026 Uiso 1 1 calc R U . . .
C38 C 0.4168(6) -0.2842(5) 0.7373(5) 0.0181(13) Uani 1 1 d . . . . .
C34 C 0.8906(7) -0.1482(6) 0.7136(5) 0.0232(14) Uani 1 1 d . . . . .
C39 C 0.4568(7) -0.3872(6) 0.7823(5) 0.0307(16) Uani 1 1 d . . . . .
H39 H 0.531836 -0.419906 0.766949 0.037 Uiso 1 1 calc R U . . .
C20 C 0.8282(7) 0.0654(6) 0.9343(5) 0.0238(15) Uani 1 1 d . . . . .
H20 H 0.894240 0.121093 0.914336 0.029 Uiso 1 1 calc R U . . .
C51 C 0.2847(6) 0.6079(5) 0.4436(5) 0.0180(13) Uani 1 1 d . . . . .
H51 H 0.302211 0.689691 0.426280 0.022 Uiso 1 1 calc R U . . .
C14 C 0.2807(6) 0.1303(5) 0.6793(4) 0.0161(12) Uani 1 1 d . . . . .
N1 N 0.2866(5) -0.0492(4) 0.3770(4) 0.0146(10) Uani 1 1 d . . . . .
C40 C 0.2994(6) -0.2442(7) 0.7546(5) 0.0215(15) Uani 1 1 d . . . . .
H40 H 0.265672 -0.178658 0.719221 0.026 Uiso 1 1 calc R U . . .
C35 C 0.7399(6) -0.1277(5) 0.6820(5) 0.0171(13) Uani 1 1 d . . . . .
C30 C 0.8490(6) 0.1434(6) 0.2430(4) 0.0180(13) Uani 1 1 d . . . . .
H30 H 0.881015 0.066227 0.247351 0.022 Uiso 1 1 calc R U . . .
C19 C 0.5978(6) 0.0006(6) 0.9417(5) 0.0238(14) Uani 1 1 d . . . . .
H19 H 0.503829 0.011782 0.925988 0.029 Uiso 1 1 calc R U . . .
C9 C 0.1682(6) -0.0469(5) 0.3928(4) 0.0166(12) Uani 1 1 d . . . . .
C16 C 0.5822(7) 0.2793(7) 0.9258(5) 0.0295(15) Uani 1 1 d . . . . .
H16A H 0.601335 0.264504 1.004254 0.035 Uiso 1 1 calc R U . . .
H16B H 0.620376 0.369822 0.929484 0.035 Uiso 1 1 calc R U . . .
C45 C 0.7192(6) 0.3408(5) 0.6205(5) 0.0189(13) Uani 1 1 d . . . . .
C46 C 0.6158(6) 0.4035(5) 0.5719(5) 0.0212(13) Uani 1 1 d . . . . .
H46 H 0.641746 0.491565 0.573039 0.025 Uiso 1 1 calc R U . . .
C48 C 0.3639(6) 0.4171(5) 0.4895(4) 0.0152(12) Uani 1 1 d . . . . .
C27 C 0.6687(6) 0.0687(5) 0.3334(4) 0.0148(12) Uani 1 1 d . . . . .
C33 C 0.8624(7) 0.3433(6) 0.1899(5) 0.0232(14) Uani 1 1 d . . . . .
C13 C 0.1598(6) 0.1602(5) 0.6956(5) 0.0191(13) Uani 1 1 d . . . . .
H13 H 0.164441 0.212767 0.764416 0.023 Uiso 1 1 calc R U . . .
C41 C 0.3893(7) -0.4427(6) 0.8491(6) 0.0346(17) Uani 1 1 d . . . . .
H41 H 0.417872 -0.512600 0.879914 0.042 Uiso 1 1 calc R U . . .
C12 C 0.0324(6) 0.1122(6) 0.6100(5) 0.0208(14) Uani 1 1 d . . . . .
H12 H -0.052134 0.129807 0.619870 0.025 Uiso 1 1 calc R U . . .
C36 C 0.6431(6) -0.2150(5) 0.7022(5) 0.0176(13) Uani 1 1 d . . . . .
H36 H 0.673187 -0.284934 0.732118 0.021 Uiso 1 1 calc R U . . .
C3 C 0.2780(7) 0.2158(7) 0.1606(5) 0.0296(16) Uani 1 1 d . . . . .
H3 H 0.281882 0.302190 0.190414 0.035 Uiso 1 1 calc R U . . .
C44 C 0.8633(7) 0.4261(7) 0.6871(6) 0.0299(17) Uani 1 1 d . . . . .

loop_
_atom_site_aniso_label
_atom_site_aniso_U_11
_atom_site_aniso_U_22
_atom_site_aniso_U_33
_atom_site_aniso_U_23
_atom_site_aniso_U_13
_atom_site_aniso_U_12
Eu1 0.01012(15) 0.01216(15) 0.01282(13) 0.00359(11) 0.00425(11) 0.00300(11)
Br1 0.0417(5) 0.0258(4) 0.0314(4) 0.0073(3) 0.0216(4) -0.0063(3)
Br2 0.0241(4) 0.0644(5) 0.0372(4) 0.0319(4) 0.0113(3) 0.0009(4)
Br3 0.0290(4) 0.0201(3) 0.0310(3) 0.0085(3) 0.0108(3) 0.0140(3)
O8 0.016(2) 0.013(2) 0.018(2) 0.0058(18) 0.0071(18) 0.0051(18)
F6 0.017(2) 0.033(2) 0.036(2) 0.0145(18) 0.0072(17) 0.0064(17)
O4 0.019(2) 0.015(2) 0.022(2) 0.0040(18) 0.0130(19) 0.0073(19)
F4 0.034(3) 0.038(3) 0.053(3) 0.002(2) 0.028(2) 0.013(2)
O1 0.008(2) 0.022(2) 0.020(2) 0.002(2) -0.0042(19) 0.002(2)
O6 0.018(2) 0.014(2) 0.022(2) 0.0093(18) 0.0066(19) 0.0084(18)
F7 0.039(3) 0.067(3) 0.042(2) -0.013(2) 0.000(2) -0.009(2)
F5 0.025(2) 0.045(3) 0.077(3) 0.041(2) 0.021(2) 0.023(2)
O2 0.018(2) 0.029(2) 0.0135(19) 0.0011(19) 0.0018(18) 0.008(2)
O3 0.018(2) 0.014(2) 0.019(2) 0.0026(17) 0.0086(18) 0.0036(18)
F1 0.035(2) 0.025(2) 0.048(2) 0.0178(19) 0.0210(19) 0.0196(18)
O7 0.016(2) 0.018(2) 0.021(2) 0.0047(18) 0.0076(18) 0.0029(18)
C10 0.012(3) 0.011(3) 0.019(3) 0.007(2) 0.000(2) 0.000(2)
N3 0.011(3) 0.021(3) 0.015(2) 0.005(2) 0.004(2) 0.007(2)
F2 0.083(4) 0.023(2) 0.059(3) 0.011(2) 0.057(3) 0.019(2)
N2 0.018(3) 0.009(2) 0.014(2) 0.005(2) 0.007(2) 0.003(2)
C29 0.019(4) 0.020(4) 0.021(3) -0.001(3) 0.010(3) 0.004(3)
C7 0.025(4) 0.018(3) 0.014(3) 0.001(3) 0.002(3) 0.011(3)
C23 0.027(4) 0.031(4) 0.023(4) 0.012(3) 0.002(3) 0.013(4)
C49 0.022(4) 0.016(3) 0.021(3) 0.005(3) 0.010(3) 0.002(3)
C53 0.026(4) 0.010(3) 0.015(3) 0.005(3) 0.007(3) 0.010(3)
C6 0.013(4) 0.030(4) 0.017(3) 0.005(3) 0.001(3) 0.009(3)
F3 0.036(3) 0.023(2) 0.041(2) -0.0050(18) 0.006(2) -0.0007(19)
C17 0.015(3) 0.025(3) 0.010(3) -0.001(3) 0.003(2) 0.005(3)
C52 0.018(4) 0.019(3) 0.029(3) 0.011(3) 0.014(3) 0.008(3)
O5 0.014(2) 0.019(2) 0.022(2) 0.0103(18) 0.0055(18) 0.0051(18)
C25 0.014(3) 0.020(3) 0.011(3) 0.001(3) -0.001(3) 0.005(3)
C15 0.019(4) 0.012(3) 0.014(3) 0.005(3) 0.005(3) 0.005(3)
C2 0.029(4) 0.066(6) 0.028(4) 0.022(4) 0.016(3) 0.017(4)
C1 0.026(4) 0.053(5) 0.032(4) 0.029(4) 0.015(4) 0.010(4)
C42 0.014(4) 0.037(4) 0.023(4) 0.012(4) 0.002(3) 0.004(3)
F8 0.036(3) 0.052(3) 0.084(4) 0.016(3) 0.013(3) -0.021(3)
C21 0.024(4) 0.040(4) 0.023(3) 0.006(3) 0.007(3) 0.005(3)
C26 0.020(4) 0.022(3) 0.018(3) 0.004(3) 0.012(3) 0.011(3)
C43 0.021(4) 0.035(4) 0.021(3) 0.013(3) 0.008(3) 0.002(3)
C22 0.017(4) 0.046(4) 0.025(3) 0.010(3) 0.005(3) 0.013(3)
C47 0.017(3) 0.018(3) 0.011(3) 0.000(2) 0.009(2) 0.000(3)
C28 0.016(3) 0.019(3) 0.009(3) 0.004(2) 0.006(2) 0.004(3)
C4 0.020(4) 0.043(4) 0.024(3) 0.002(3) 0.007(3) 0.013(3)
C31 0.028(4) 0.016(3) 0.021(3) 0.005(3) 0.010(3) 0.011(3)
F9 0.017(3) 0.031(3) 0.159(5) -0.017(3) -0.003(3) 0.006(2)
C18 0.014(3) 0.026(3) 0.013(3) 0.003(3) 0.004(3) 0.007(3)
C32 0.012(3) 0.023(3) 0.019(3) -0.001(3) 0.004(3) -0.002(3)
C37 0.026(4) 0.010(3) 0.020(3) 0.002(3) 0.011(3) 0.001(3)
C24 0.033(4) 0.017(3) 0.026(3) 0.003(3) 0.016(3) 0.007(3)
C11 0.012(3) 0.018(3) 0.019(3) 0.008(3) 0.001(3) -0.001(3)
C50 0.025(4) 0.013(3) 0.022(3) 0.006(3) 0.008(3) 0.003(3)
C5 0.017(3) 0.026(4) 0.018(3) 0.007(3) 0.004(3) 0.006(3)
C8 0.024(4) 0.019(3) 0.016(3) 0.003(3) 0.000(3) 0.003(3)
C38 0.015(3) 0.014(3) 0.023(3) 0.004(3) 0.004(3) 0.000(3)
C34 0.021(4) 0.022(4) 0.032(3) 0.014(3) 0.010(3) 0.011(3)
C39 0.027(4) 0.029(4) 0.049(4) 0.020(3) 0.024(3) 0.009(3)
C20 0.020(4) 0.034(4) 0.022(3) 0.009(3) 0.011(3) 0.006(3)
C51 0.024(4) 0.009(3) 0.019(3) 0.006(3) 0.004(3) 0.001(3)
C14 0.017(3) 0.017(3) 0.021(3) 0.014(3) 0.010(3) 0.005(3)
N1 0.015(3) 0.010(2) 0.017(2) 0.001(2) 0.003(2) 0.006(2)
C40 0.014(4) 0.031(4) 0.018(3) 0.010(3) 0.001(3) 0.006(3)
C35 0.015(3) 0.018(3) 0.019(3) 0.000(3) 0.007(3) 0.007(3)
C30 0.019(3) 0.020(3) 0.015(3) 0.003(3) 0.005(3) 0.004(3)
C19 0.015(3) 0.037(4) 0.021(3) 0.006(3) 0.005(3) 0.010(3)
C9 0.018(3) 0.011(3) 0.020(3) 0.009(2) 0.004(3) 0.001(3)
C16 0.028(4) 0.031(4) 0.025(3) 0.001(3) 0.002(3) 0.013(3)
C45 0.016(3) 0.018(3) 0.023(3) 0.000(3) 0.010(3) 0.000(3)
C46 0.015(3) 0.012(3) 0.035(3) 0.004(3) 0.006(3) 0.002(3)
C48 0.019(3) 0.014(3) 0.014(3) 0.002(2) 0.007(3) 0.005(3)
C27 0.008(3) 0.019(3) 0.015(3) 0.006(3) -0.002(2) 0.002(3)
C33 0.028(4) 0.020(3) 0.016(3) -0.003(3) 0.008(3) -0.009(3)
C13 0.017(3) 0.023(3) 0.022(3) 0.008(3) 0.010(3) 0.007(3)
C41 0.035(4) 0.029(4) 0.053(4) 0.027(4) 0.020(4) 0.015(3)
C12 0.016(4) 0.026(4) 0.027(3) 0.013(3) 0.012(3) 0.007(3)
C36 0.014(3) 0.015(3) 0.026(3) 0.008(3) 0.006(3) 0.009(3)
C3 0.029(4) 0.031(4) 0.035(4) 0.017(3) 0.012(3) 0.013(3)
C44 0.019(4) 0.019(4) 0.044(4) 0.000(4) 0.003(3) 0.003(3)

loop_
_atom_type_symbol
_atom_type_description
_atom_type_scat_dispersion_real
_atom_type_scat_dispersion_imag
_atom_type_scat_source
C C 0.0033 0.0016 'International Tables Vol C Tables 4.2.6.8 and 6.1.1.4'
H H 0.0000 0.0000 'International Tables Vol C Tables 4.2.6.8 and 6.1.1.4'
Br Br -0.2901 2.4595 'International Tables Vol C Tables 4.2.6.8 and 6.1.1.4'
Eu Eu -0.1578 3.6682 'International Tables Vol C Tables 4.2.6.8 and 6.1.1.4'
F F 0.0171 0.0103 'International Tables Vol C Tables 4.2.6.8 and 6.1.1.4'
N N 0.0061 0.0033 'International Tables Vol C Tables 4.2.6.8 and 6.1.1.4'
O O 0.0106 0.0060 'International Tables Vol C Tables 4.2.6.8 and 6.1.1.4'

loop_
_geom_angle_atom_site_label_1
_geom_angle_atom_site_label_2
_geom_angle_atom_site_label_3
_geom_angle
_geom_angle_site_symmetry_1
_geom_angle_site_symmetry_3
_geom_angle_publ_flag
O5 Eu1 O8 143.49(13) . . ?
O5 Eu1 O4 97.15(12) . . ?
O8 Eu1 O4 74.04(12) . . ?
O5 Eu1 O6 73.15(13) . . ?
O8 Eu1 O6 131.09(12) . . ?
O4 Eu1 O6 148.29(13) . . ?
O5 Eu1 O7 72.45(13) . . ?
O8 Eu1 O7 71.25(13) . . ?
O4 Eu1 O7 70.13(13) . . ?
O6 Eu1 O7 130.91(12) . . ?
O5 Eu1 O3 72.00(13) . . ?
O8 Eu1 O3 132.56(12) . . ?
O4 Eu1 O3 70.15(12) . . ?
O6 Eu1 O3 78.15(12) . . ?
O7 Eu1 O3 121.59(12) . . ?
O5 Eu1 N1 139.09(13) . . ?
O8 Eu1 N1 76.23(14) . . ?
O4 Eu1 N1 83.80(14) . . ?
O6 Eu1 N1 84.76(13) . . ?
O7 Eu1 N1 142.65(12) . . ?
O3 Eu1 N1 69.98(13) . . ?
O5 Eu1 N3 84.05(13) . . ?
O8 Eu1 N3 79.63(13) . . ?
O4 Eu1 N3 136.63(14) . . ?
O6 Eu1 N3 73.55(13) . . ?
O7 Eu1 N3 69.03(13) . . ?
O3 Eu1 N3 147.19(12) . . ?
N1 Eu1 N3 122.54(14) . . ?
O5 Eu1 N2 134.08(12) . . ?
O8 Eu1 N2 62.46(12) . . ?
O4 Eu1 N2 128.63(12) . . ?
O6 Eu1 N2 68.83(12) . . ?
O7 Eu1 N2 115.91(13) . . ?
O3 Eu1 N2 122.21(13) . . ?
N1 Eu1 N2 61.20(13) . . ?
N3 Eu1 N2 61.38(14) . . ?
C47 O8 Eu1 140.2(4) . . ?
C27 O4 Eu1 138.8(3) . . ?
C9 O1 C8 103.2(4) . . ?
C37 O6 Eu1 135.7(4) . . ?
C15 O2 C16 104.9(4) . . ?
C25 O3 Eu1 132.4(4) . . ?
C45 O7 Eu1 132.3(4) . . ?
N2 C10 C11 122.9(5) . . ?
N2 C10 C9 113.6(5) . . ?
C11 C10 C9 123.3(5) . . ?
C15 N3 C17 107.2(4) . . ?
C15 N3 Eu1 119.4(4) . . ?
C17 N3 Eu1 132.9(3) . . ?
C10 N2 C14 118.5(5) . . ?
C10 N2 Eu1 121.0(3) . . ?
C14 N2 Eu1 119.7(4) . . ?
C28 C29 C31 120.5(6) . . ?
C28 C29 H29 119.7 . . ?
C31 C29 H29 119.7 . . ?
N1 C7 C8 101.8(5) . . ?
N1 C7 C6 110.7(5) . . ?
C8 C7 C6 112.0(5) . . ?
N1 C7 H7 110.7 . . ?
C8 C7 H7 110.7 . . ?
C6 C7 H7 110.7 . . ?
C22 C23 C21 119.7(6) . . ?
C22 C23 H23 120.2 . . ?
C21 C23 H23 120.2 . . ?
C51 C49 C48 120.9(6) . . ?
C51 C49 H49 119.6 . . ?
C48 C49 H49 119.6 . . ?
C52 C53 C51 121.9(5) . . ?
C52 C53 Br3 119.1(5) . . ?
C51 C53 Br3 119.0(4) . . ?
C5 C6 C4 119.4(6) . . ?
C5 C6 C7 122.8(5) . . ?
C4 C6 C7 117.6(6) . . ?
N3 C17 C18 110.8(5) . . ?
N3 C17 C16 101.7(4) . . ?
C18 C17 C16 113.8(4) . . ?
N3 C17 H17 110.1 . . ?
C18 C17 H17 110.1 . . ?
C16 C17 H17 110.1 . . ?
C53 C52 C50 118.7(6) . . ?
C53 C52 H52 120.6 . . ?
C50 C52 H52 120.6 . . ?
C35 O5 Eu1 132.1(4) . . ?
O3 C25 C26 129.0(6) . . ?
O3 C25 C24 112.2(5) . . ?
C26 C25 C24 118.8(5) . . ?
N3 C15 O2 118.9(5) . . ?
N3 C15 C14 123.5(5) . . ?
O2 C15 C14 117.6(5) . . ?
C1 C2 C4 121.6(6) . . ?
C1 C2 H2 119.2 . . ?
C4 C2 H2 119.2 . . ?
C2 C1 C3 118.7(6) . . ?
C2 C1 H1 120.6 . . ?
C3 C1 H1 120.6 . . ?
C40 C42 C43 118.8(6) . . ?
C40 C42 H42 120.6 . . ?
C43 C42 H42 120.6 . . ?
C19 C21 C23 120.0(6) . . ?
C19 C21 H21 120.0 . . ?
C23 C21 H21 120.0 . . ?
C25 C26 C27 123.5(5) . . ?
C25 C26 H26 118.2 . . ?
C27 C26 H26 118.2 . . ?
C41 C43 C42 121.5(5) . . ?
C41 C43 Br2 118.6(4) . . ?
C42 C43 Br2 119.9(5) . . ?
C23 C22 C20 119.9(6) . . ?
C23 C22 H22 120.1 . . ?
C20 C22 H22 120.1 . . ?
O8 C47 C46 122.6(5) . . ?
O8 C47 C48 117.0(5) . . ?
C46 C47 C48 120.2(5) . . ?
C29 C28 C30 119.2(5) . . ?
C29 C28 C27 119.2(5) . . ?
C30 C28 C27 121.5(5) . . ?
C2 C4 C6 119.3(7) . . ?
C2 C4 H4 120.3 . . ?
C6 C4 H4 120.3 . . ?
C33 C31 C29 117.8(6) . . ?
C33 C31 H31 121.1 . . ?
C29 C31 H31 121.1 . . ?
C20 C18 C19 119.1(5) . . ?
C20 C18 C17 120.5(5) . . ?
C19 C18 C17 120.3(5) . . ?
C33 C32 C30 119.0(5) . . ?
C33 C32 H32 120.5 . . ?
C30 C32 H32 120.5 . . ?
O6 C37 C36 123.9(5) . . ?
O6 C37 C38 117.7(5) . . ?
C36 C37 C38 118.2(5) . . ?
F3 C24 F1 107.0(5) . . ?
F3 C24 F2 106.5(5) . . ?
F1 C24 F2 106.4(5) . . ?
F3 C24 C25 111.2(5) . . ?
F1 C24 C25 111.8(5) . . ?
F2 C24 C25 113.6(5) . . ?
C12 C11 C10 118.7(5) . . ?
C12 C11 H11 120.7 . . ?
C10 C11 H11 120.7 . . ?
C52 C50 C48 121.4(5) . . ?
C52 C50 H50 119.3 . . ?
C48 C50 H50 119.3 . . ?
C6 C5 C3 120.3(6) . . ?
C6 C5 H5 119.9 . . ?
C3 C5 H5 119.9 . . ?
O1 C8 C7 104.0(5) . . ?
O1 C8 H8A 111.0 . . ?
C7 C8 H8A 111.0 . . ?
O1 C8 H8B 111.0 . . ?
C7 C8 H8B 111.0 . . ?
H8A C8 H8B 109.0 . . ?
C39 C38 C40 118.0(5) . . ?
C39 C38 C37 123.0(5) . . ?
C40 C38 C37 118.7(5) . . ?
F4 C34 F5 108.3(5) . . ?
F4 C34 F6 106.0(5) . . ?
F5 C34 F6 105.5(5) . . ?
F4 C34 C35 110.7(5) . . ?
F5 C34 C35 113.8(5) . . ?
F6 C34 C35 112.0(5) . . ?
C41 C39 C38 121.1(6) . . ?
C41 C39 H39 119.4 . . ?
C38 C39 H39 119.4 . . ?
C18 C20 C22 120.3(6) . . ?
C18 C20 H20 119.8 . . ?
C22 C20 H20 119.8 . . ?
C53 C51 C49 119.0(5) . . ?
C53 C51 H51 120.5 . . ?
C49 C51 H51 120.5 . . ?
N2 C14 C13 121.9(5) . . ?
N2 C14 C15 114.0(5) . . ?
C13 C14 C15 124.1(5) . . ?
C9 N1 C7 105.8(5) . . ?
C9 N1 Eu1 120.8(4) . . ?
C7 N1 Eu1 133.4(4) . . ?
C42 C40 C38 121.4(6) . . ?
C42 C40 H40 119.3 . . ?
C38 C40 H40 119.3 . . ?
O5 C35 C36 129.5(5) . . ?
O5 C35 C34 113.6(5) . . ?
C36 C35 C34 116.9(5) . . ?
C32 C30 C28 120.4(5) . . ?
C32 C30 H30 119.8 . . ?
C28 C30 H30 119.8 . . ?
C21 C19 C18 120.9(6) . . ?
C21 C19 H19 119.5 . . ?
C18 C19 H19 119.5 . . ?
N1 C9 O1 118.2(5) . . ?
N1 C9 C10 123.0(5) . . ?
O1 C9 C10 118.7(5) . . ?
O2 C16 C17 105.2(5) . . ?
O2 C16 H16A 110.7 . . ?
C17 C16 H16A 110.7 . . ?
O2 C16 H16B 110.7 . . ?
C17 C16 H16B 110.7 . . ?
H16A C16 H16B 108.8 . . ?
O7 C45 C46 130.4(6) . . ?
O7 C45 C44 114.1(5) . . ?
C46 C45 C44 115.3(5) . . ?
C45 C46 C47 122.6(5) . . ?
C45 C46 H46 118.7 . . ?
C47 C46 H46 118.7 . . ?
C50 C48 C49 118.0(5) . . ?
C50 C48 C47 118.2(5) . . ?
C49 C48 C47 123.8(5) . . ?
O4 C27 C26 121.9(5) . . ?
O4 C27 C28 117.4(5) . . ?
C26 C27 C28 120.6(5) . . ?
C32 C33 C31 122.9(5) . . ?
C32 C33 Br1 118.6(4) . . ?
C31 C33 Br1 118.5(5) . . ?
C12 C13 C14 119.0(5) . . ?
C12 C13 H13 120.5 . . ?
C14 C13 H13 120.5 . . ?
C43 C41 C39 119.0(5) . . ?
C43 C41 H41 120.5 . . ?
C39 C41 H41 120.5 . . ?
C11 C12 C13 119.0(5) . . ?
C11 C12 H12 120.5 . . ?
C13 C12 H12 120.5 . . ?
C35 C36 C37 123.7(5) . . ?
C35 C36 H36 118.2 . . ?
C37 C36 H36 118.2 . . ?
C1 C3 C5 120.6(7) . . ?
C1 C3 H3 119.7 . . ?
C5 C3 H3 119.7 . . ?
F9 C44 F7 108.7(6) . . ?
F9 C44 F8 105.0(6) . . ?
F7 C44 F8 104.5(6) . . ?
F9 C44 C45 113.4(6) . . ?
F7 C44 C45 111.3(5) . . ?
F8 C44 C45 113.3(6) . . ?

loop_
_geom_bond_atom_site_label_1
_geom_bond_atom_site_label_2
_geom_bond_distance
_geom_bond_site_symmetry_2
_geom_bond_publ_flag
Eu1 O5 2.361(4) . ?
Eu1 O8 2.373(4) . ?
Eu1 O4 2.373(3) . ?
Eu1 O6 2.409(4) . ?
Eu1 O7 2.430(4) . ?
Eu1 O3 2.444(4) . ?
Eu1 N1 2.603(5) . ?
Eu1 N3 2.628(4) . ?
Eu1 N2 2.699(4) . ?
Br1 C33 1.915(5) . ?
Br2 C43 1.905(5) . ?
Br3 C53 1.896(6) . ?
O8 C47 1.258(7) . ?
F6 C34 1.348(7) . ?
O4 C27 1.268(6) . ?
F4 C34 1.331(7) . ?
O1 C9 1.349(7) . ?
O1 C8 1.464(7) . ?
O6 C37 1.252(7) . ?
F7 C44 1.317(8) . ?
F5 C34 1.339(6) . ?
O2 C15 1.346(6) . ?
O2 C16 1.455(8) . ?
O3 C25 1.270(6) . ?
F1 C24 1.334(7) . ?
O7 C45 1.250(7) . ?
C10 N2 1.321(7) . ?
C10 C11 1.392(8) . ?
C10 C9 1.465(7) . ?
N3 C15 1.282(7) . ?
N3 C17 1.490(7) . ?
F2 C24 1.347(6) . ?
N2 C14 1.347(7) . ?
C29 C28 1.388(8) . ?
C29 C31 1.398(8) . ?
C29 H29 0.9500 . ?
C7 N1 1.490(7) . ?
C7 C8 1.507(9) . ?
C7 C6 1.537(8) . ?
C7 H7 1.0000 . ?
C23 C22 1.384(9) . ?
C23 C21 1.378(9) . ?
C23 H23 0.9500 . ?
C49 C51 1.382(8) . ?
C49 C48 1.407(8) . ?
C49 H49 0.9500 . ?
C53 C52 1.373(8) . ?
C53 C51 1.380(8) . ?
C6 C5 1.369(9) . ?
C6 C4 1.405(8) . ?
F3 C24 1.330(8) . ?
C17 C18 1.511(8) . ?
C17 C16 1.552(8) . ?
C17 H17 1.0000 . ?
C52 C50 1.389(8) . ?
C52 H52 0.9500 . ?
O5 C35 1.271(6) . ?
C25 C26 1.370(8) . ?
C25 C24 1.534(8) . ?
C15 C14 1.460(8) . ?
C2 C1 1.372(11) . ?
C2 C4 1.382(9) . ?
C2 H2 0.9500 . ?
C1 C3 1.383(9) . ?
C1 H1 0.9500 . ?
C42 C40 1.373(8) . ?
C42 C43 1.383(8) . ?
C42 H42 0.9500 . ?
F8 C44 1.335(8) . ?
C21 C19 1.380(8) . ?
C21 H21 0.9500 . ?
C26 C27 1.409(8) . ?
C26 H26 0.9500 . ?
C43 C41 1.377(8) . ?
C22 C20 1.401(8) . ?
C22 H22 0.9500 . ?
C47 C46 1.415(8) . ?
C47 C48 1.475(8) . ?
C28 C30 1.407(7) . ?
C28 C27 1.490(7) . ?
C4 H4 0.9500 . ?
C31 C33 1.384(8) . ?
C31 H31 0.9500 . ?
F9 C44 1.302(8) . ?
C18 C20 1.373(8) . ?
C18 C19 1.387(8) . ?
C32 C33 1.366(8) . ?
C32 C30 1.375(8) . ?
C32 H32 0.9500 . ?
C37 C36 1.411(8) . ?
C37 C38 1.503(7) . ?
C11 C12 1.369(8) . ?
C11 H11 0.9500 . ?
C50 C48 1.390(8) . ?
C50 H50 0.9500 . ?
C5 C3 1.395(8) . ?
C5 H5 0.9500 . ?
C8 H8A 0.9900 . ?
C8 H8B 0.9900 . ?
C38 C39 1.390(8) . ?
C38 C40 1.399(8) . ?
C34 C35 1.529(8) . ?
C39 C41 1.381(8) . ?
C39 H39 0.9500 . ?
C20 H20 0.9500 . ?
C51 H51 0.9500 . ?
C14 C13 1.386(7) . ?
N1 C9 1.284(7) . ?
C40 H40 0.9500 . ?
C35 C36 1.368(8) . ?
C30 H30 0.9500 . ?
C19 H19 0.9500 . ?
C16 H16A 0.9900 . ?
C16 H16B 0.9900 . ?
C45 C46 1.383(8) . ?
C45 C44 1.530(9) . ?
C46 H46 0.9500 . ?
C13 C12 1.384(8) . ?
C13 H13 0.9500 . ?
C41 H41 0.9500 . ?
C12 H12 0.9500 . ?
C36 H36 0.9500 . ?
C3 H3 0.9500 . ?
